data_7250359
loop_
_publ_author_name
'Mehreen, Saba'
'Ali, Muhammad Imran'
'Muntha, Sidra tul'
'Zia, Mehwash'
'Ullah, Aman'
'Ullah, Saeed'
'Khan, Ajmal'
'Hussain, Javid'
'Anwar, Muhammad U.'
'Al-Harrasi, Ahmed'
'Naseer, Muhammad Moazzam'

_publ_section_title
;
 Synthesis, structural insights and bio-evaluation of N-phenoxyethylisatin
 hydrazones as potent \a-glucosidase inhibitors
;
_journal_issue 19
_journal_name_full 'RSC Advances'
_journal_page_first 14717
_journal_page_last 14729
_journal_paper_doi 10.1039/D5RA00770D
_journal_volume 15
_journal_year 2025
_chemical_formula_moiety 'C23 H17 Br F N3 O3'
_chemical_formula_sum 'C23 H17 Br F N3 O3'
_chemical_formula_weight 482.30
_space_group_crystal_system orthorhombic
_space_group_IT_number 61
_space_group_name_Hall '-P 2ac 2ab'
_space_group_name_H-M_alt 'P b c a'
_atom_sites_solution_hydrogens mixed
_audit_creation_method SHELXL-2018/3
_audit_update_record
;
2024-12-09 deposited with the CCDC.	2025-05-01 downloaded from the CCDC.
;
_cell_angle_alpha 90
_cell_angle_beta 90
_cell_angle_gamma 90
_cell_formula_units_Z 8
_cell_length_a 11.9327(14)
_cell_length_b 11.8361(13)
_cell_length_c 29.118(3)
_cell_measurement_reflns_used 9905
_cell_measurement_temperature 296(2)
_cell_measurement_theta_max 24.77
_cell_measurement_theta_min 3.21
_cell_volume 4112.5(8)
_computing_cell_refinement 'Bruker SAINT'
_computing_data_collection 'Bruker APEX2'
_computing_data_reduction 'Bruker SAINT'
_computing_molecular_graphics 'Bruker SHELXTL'
_computing_publication_material 'Bruker SHELXTL'
_computing_structure_refinement 'SHELXL-2018/3 (Sheldrick, 2018)'
_computing_structure_solution 'SHELXT 2018/2 (Sheldrick, 2018)'
_diffrn_ambient_temperature 296(2)
_diffrn_measured_fraction_theta_full 0.993
_diffrn_measured_fraction_theta_max 0.993
_diffrn_measurement_device_type 'Bruker APEX-II CCD'
_diffrn_measurement_method '\f and \w scans'
_diffrn_radiation_type MoK\a
_diffrn_radiation_wavelength 0.71073
_diffrn_reflns_av_R_equivalents 0.0798
_diffrn_reflns_av_unetI/netI 0.0248
_diffrn_reflns_Laue_measured_fraction_full 0.993
_diffrn_reflns_Laue_measured_fraction_max 0.993
_diffrn_reflns_limit_h_max 14
_diffrn_reflns_limit_h_min -14
_diffrn_reflns_limit_k_max 13
_diffrn_reflns_limit_k_min -13
_diffrn_reflns_limit_l_max 34
_diffrn_reflns_limit_l_min -34
_diffrn_reflns_number 78208
_diffrn_reflns_point_group_measured_fraction_full 0.993
_diffrn_reflns_point_group_measured_fraction_max 0.993
_diffrn_reflns_theta_full 24.855
_diffrn_reflns_theta_max 24.855
_diffrn_reflns_theta_min 3.207
_exptl_absorpt_coefficient_mu 2.039
_exptl_absorpt_correction_T_max 0.7451
_exptl_absorpt_correction_T_min 0.4479
_exptl_absorpt_correction_type multi-scan
_exptl_absorpt_process_details SADABS
_exptl_crystal_colour yellow
_exptl_crystal_density_diffrn 1.558
_exptl_crystal_description plate
_exptl_crystal_F_000 1952
_exptl_crystal_size_max 0.80
_exptl_crystal_size_mid 0.31
_exptl_crystal_size_min 0.05
_refine_diff_density_max 0.210
_refine_diff_density_min -0.577
_refine_diff_density_rms 0.067
_refine_ls_extinction_method none
_refine_ls_goodness_of_fit_ref 1.098
_refine_ls_hydrogen_treatment mixed
_refine_ls_matrix_type full
_refine_ls_number_parameters 283
_refine_ls_number_reflns 3537
_refine_ls_number_restraints 1
_refine_ls_restrained_S_all 1.098
_refine_ls_R_factor_all 0.0670
_refine_ls_R_factor_gt 0.0417
_refine_ls_shift/su_max 0.002
_refine_ls_shift/su_mean 0.000
_refine_ls_structure_factor_coef Fsqd
_refine_ls_weighting_details 'w=1/[\s^2^(Fo^2^)+(0.0505P)^2^+3.1090P] where P=(Fo^2^+2Fc^2^)/3'
_refine_ls_weighting_scheme calc
_refine_ls_wR_factor_gt 0.0952
_refine_ls_wR_factor_ref 0.1100
_reflns_Friedel_coverage 0.000
_reflns_number_gt 2632
_reflns_number_total 3537
_reflns_threshold_expression 'I > 2\s(I)'
_cod_data_source_file d5ra00770d2.cif
_cod_data_source_block SM_33_0ma_a
_cod_depositor_comments
;
The following automatic conversions were performed:

data item '_exptl_absorpt_correction_type' value 'Multi-Scan' was
changed to 'multi-scan' in accordance with the
/home/data/users/saulius/crontab/automatic-downloads/rss-feeds/RSC/lib/dictionaries/cif_core.dic
dictionary named 'cif_core.dic' version 2.4.2 last updated on
2011-04-26.

Automatic conversion script
Id: cif_fix_values 8170 2020-07-09 18:12:32Z antanas 
;
_cod_database_code 7250359
_shelx_shelxl_version_number 2018/3
_shelx_space_group_comment
;
The symmetry employed for this shelxl refinement is uniquely defined
by the following loop, which should always be used as a source of
symmetry information in preference to the above space-group names.
They are only intended as comments.
;

loop_
_space_group_symop_operation_xyz
'x, y, z'
'-x+1/2, -y, z+1/2'
'-x, y+1/2, -z+1/2'
'x+1/2, -y+1/2, -z'
'-x, -y, -z'
'x-1/2, y, -z-1/2'
'x, -y-1/2, z-1/2'
'-x-1/2, y-1/2, z'

loop_
_atom_site_label
_atom_site_type_symbol
_atom_site_fract_x
_atom_site_fract_y
_atom_site_fract_z
_atom_site_U_iso_or_equiv
_atom_site_adp_type
_atom_site_occupancy
_atom_site_site_symmetry_order
_atom_site_calc_flag
_atom_site_refinement_flags_posn
_atom_site_refinement_flags_adp
_atom_site_refinement_flags_occupancy
_atom_site_disorder_assembly
_atom_site_disorder_group
Br1 Br -0.01039(4) 0.63178(4) 0.73175(2) 0.06734(18) Uani 1 1 d . . . . .
F2 F 0.90693(16) 0.80512(17) 0.34076(7) 0.0609(5) Uani 1 1 d . . . . .
O1 O -0.0777(2) 0.7382(2) 0.50348(8) 0.0631(7) Uani 1 1 d . . . . .
O2 O 0.26831(19) 0.50385(18) 0.49400(7) 0.0475(6) Uani 1 1 d . . . . .
O3 O 0.54961(17) 0.53730(19) 0.38344(7) 0.0453(5) Uani 1 1 d . . . . .
N1 N 0.0764(2) 0.6282(2) 0.49777(8) 0.0377(6) Uani 1 1 d D . . . .
H1 H 0.125(2) 0.587(2) 0.5090(10) 0.045 Uiso 1 1 d D U . . .
N2 N 0.0817(2) 0.64080(19) 0.45130(8) 0.0348(6) Uani 1 1 d . . . . .
N3 N 0.3251(2) 0.48947(19) 0.41844(8) 0.0350(6) Uani 1 1 d . . . . .
C1 C -0.0118(2) 0.6367(2) 0.66711(10) 0.0376(7) Uani 1 1 d . . . . .
C2 C -0.0956(3) 0.6957(3) 0.64494(11) 0.0433(8) Uani 1 1 d . . . . .
H2 H -0.153305 0.728844 0.661659 0.052 Uiso 1 1 calc R U . . .
C3 C -0.0929(3) 0.7051(3) 0.59787(11) 0.0394(7) Uani 1 1 d . . . . .
H3 H -0.149580 0.744485 0.582926 0.047 Uiso 1 1 calc R U . . .
C4 C -0.0075(2) 0.6570(2) 0.57228(10) 0.0308(6) Uani 1 1 d . . . . .
C5 C 0.0743(3) 0.5948(3) 0.59516(11) 0.0404(7) Uani 1 1 d . . . . .
H5 H 0.130832 0.559734 0.578434 0.049 Uiso 1 1 calc R U . . .
C6 C 0.0724(3) 0.5845(3) 0.64231(11) 0.0440(8) Uani 1 1 d . . . . .
H6 H 0.127377 0.542854 0.657336 0.053 Uiso 1 1 calc R U . . .
C7 C -0.0084(2) 0.6782(3) 0.52178(10) 0.0357(7) Uani 1 1 d . . . . .
C8 C 0.1648(2) 0.5917(2) 0.43101(9) 0.0306(6) Uani 1 1 d . . . . .
C9 C 0.2568(2) 0.5245(2) 0.45296(10) 0.0352(7) Uani 1 1 d . . . . .
C10 C 0.1867(2) 0.5900(2) 0.38216(9) 0.0321(6) Uani 1 1 d . . . . .
C11 C 0.1304(3) 0.6357(3) 0.34510(10) 0.0412(7) Uani 1 1 d . . . . .
H11 H 0.065917 0.678585 0.349244 0.049 Uiso 1 1 calc R U . . .
C12 C 0.1727(3) 0.6160(3) 0.30185(11) 0.0495(8) Uani 1 1 d . . . . .
H12 H 0.136662 0.646775 0.276441 0.059 Uiso 1 1 calc R U . . .
C13 C 0.2673(3) 0.5513(3) 0.29564(10) 0.0488(8) Uani 1 1 d . . . . .
H13 H 0.293029 0.538088 0.265983 0.059 Uiso 1 1 calc R U . . .
C14 C 0.3252(3) 0.5055(3) 0.33239(10) 0.0420(7) Uani 1 1 d . . . . .
H14 H 0.389324 0.462173 0.328081 0.050 Uiso 1 1 calc R U . . .
C15 C 0.2835(2) 0.5271(2) 0.37565(9) 0.0324(6) Uani 1 1 d . . . . .
C16 C 0.4264(3) 0.4236(3) 0.42630(11) 0.0414(7) Uani 1 1 d . . . . .
H16A H 0.434481 0.368796 0.401762 0.050 Uiso 1 1 calc R U . . .
H16B H 0.418576 0.382334 0.454897 0.050 Uiso 1 1 calc R U . . .
C17 C 0.5303(3) 0.4944(3) 0.42854(11) 0.0430(8) Uani 1 1 d . . . . .
H17A H 0.520220 0.556054 0.450086 0.052 Uiso 1 1 calc R U . . .
H17B H 0.593442 0.449048 0.438533 0.052 Uiso 1 1 calc R U . . .
C18 C 0.6429(2) 0.6015(2) 0.37565(10) 0.0353(7) Uani 1 1 d . . . . .
C19 C 0.6602(3) 0.6326(3) 0.33054(10) 0.0441(8) Uani 1 1 d . . . . .
H19 H 0.611080 0.607444 0.307957 0.053 Uiso 1 1 calc R U . . .
C20 C 0.7489(3) 0.7000(3) 0.31854(10) 0.0438(8) Uani 1 1 d . . . . .
H20 H 0.760652 0.720643 0.288108 0.053 Uiso 1 1 calc R U . . .
C21 C 0.8199(2) 0.7361(3) 0.35248(11) 0.0410(7) Uani 1 1 d . . . . .
C22 C 0.8065(3) 0.7058(3) 0.39733(11) 0.0433(8) Uani 1 1 d . . . . .
H22 H 0.856947 0.730251 0.419564 0.052 Uiso 1 1 calc R U . . .
C23 C 0.7165(3) 0.6380(3) 0.40916(10) 0.0399(7) Uani 1 1 d . . . . .
H23 H 0.705566 0.617019 0.439610 0.048 Uiso 1 1 calc R U . . .

loop_
_atom_site_aniso_label
_atom_site_aniso_U_11
_atom_site_aniso_U_22
_atom_site_aniso_U_33
_atom_site_aniso_U_23
_atom_site_aniso_U_13
_atom_site_aniso_U_12
Br1 0.0860(3) 0.0844(3) 0.0316(2) -0.00132(17) 0.00144(18) -0.0123(2)
F2 0.0470(11) 0.0676(12) 0.0681(14) 0.0089(10) -0.0030(10) -0.0153(10)
O1 0.0633(16) 0.0855(18) 0.0405(13) 0.0055(12) 0.0005(12) 0.0369(15)
O2 0.0512(14) 0.0602(14) 0.0312(12) 0.0135(10) 0.0023(10) 0.0111(11)
O3 0.0415(12) 0.0587(13) 0.0358(12) 0.0071(10) -0.0027(10) -0.0079(11)
N1 0.0392(15) 0.0458(15) 0.0282(14) 0.0032(11) 0.0042(11) 0.0072(12)
N2 0.0370(14) 0.0365(13) 0.0309(14) -0.0004(10) 0.0004(11) -0.0044(12)
N3 0.0362(13) 0.0382(13) 0.0306(14) 0.0063(10) 0.0025(11) 0.0035(11)
C1 0.0459(18) 0.0403(16) 0.0267(16) -0.0006(13) 0.0004(13) -0.0087(15)
C2 0.0470(19) 0.0415(17) 0.0416(19) -0.0059(14) 0.0123(15) 0.0021(15)
C3 0.0379(17) 0.0405(16) 0.0399(18) 0.0008(14) 0.0039(14) 0.0082(14)
C4 0.0341(16) 0.0269(14) 0.0313(16) -0.0007(11) 0.0012(12) -0.0026(12)
C5 0.0347(17) 0.0485(17) 0.0381(19) 0.0000(14) 0.0041(14) 0.0080(14)
C6 0.0420(18) 0.0486(18) 0.0415(19) 0.0051(15) -0.0036(15) 0.0066(15)
C7 0.0367(16) 0.0365(15) 0.0339(17) -0.0019(13) 0.0008(14) 0.0025(14)
C8 0.0305(15) 0.0315(14) 0.0296(15) 0.0011(12) 0.0006(13) -0.0024(12)
C9 0.0368(16) 0.0348(16) 0.0340(16) 0.0046(13) 0.0023(14) -0.0016(13)
C10 0.0325(16) 0.0355(15) 0.0283(16) -0.0006(12) -0.0009(12) -0.0056(13)
C11 0.0386(17) 0.0508(18) 0.0343(18) 0.0010(14) -0.0041(14) 0.0016(15)
C12 0.053(2) 0.067(2) 0.0280(17) 0.0024(15) -0.0075(15) -0.0017(18)
C13 0.055(2) 0.066(2) 0.0253(16) -0.0054(15) 0.0041(15) -0.0021(18)
C14 0.0433(17) 0.0489(18) 0.0338(18) -0.0060(14) 0.0073(14) 0.0004(15)
C15 0.0363(16) 0.0307(15) 0.0304(16) 0.0009(12) 0.0012(13) -0.0050(13)
C16 0.0444(18) 0.0369(16) 0.0430(19) 0.0087(14) 0.0054(15) 0.0105(15)
C17 0.0400(17) 0.0476(19) 0.0415(19) 0.0090(15) -0.0008(14) 0.0075(15)
C18 0.0336(16) 0.0362(16) 0.0362(17) 0.0004(13) 0.0004(13) 0.0040(13)
C19 0.0425(18) 0.0589(19) 0.0310(17) -0.0029(15) -0.0070(14) -0.0049(16)
C20 0.0449(18) 0.0575(19) 0.0292(16) -0.0005(14) 0.0011(15) 0.0010(16)
C21 0.0335(16) 0.0433(17) 0.0463(19) 0.0026(14) -0.0002(15) 0.0035(14)
C22 0.0399(18) 0.0449(18) 0.0450(19) -0.0026(14) -0.0136(15) 0.0035(15)
C23 0.0437(18) 0.0477(18) 0.0282(16) 0.0039(13) -0.0059(13) 0.0061(16)

loop_
_atom_type_symbol
_atom_type_description
_atom_type_scat_dispersion_real
_atom_type_scat_dispersion_imag
_atom_type_scat_source
C C 0.0033 0.0016 'International Tables Vol C Tables 4.2.6.8 and 6.1.1.4'
H H 0.0000 0.0000 'International Tables Vol C Tables 4.2.6.8 and 6.1.1.4'
N N 0.0061 0.0033 'International Tables Vol C Tables 4.2.6.8 and 6.1.1.4'
O O 0.0106 0.0060 'International Tables Vol C Tables 4.2.6.8 and 6.1.1.4'
Br Br -0.2901 2.4595 'International Tables Vol C Tables 4.2.6.8 and 6.1.1.4'
F F 0.0171 0.0103 'International Tables Vol C Tables 4.2.6.8 and 6.1.1.4'

loop_
_geom_angle_atom_site_label_1
_geom_angle_atom_site_label_2
_geom_angle_atom_site_label_3
_geom_angle
_geom_angle_site_symmetry_1
_geom_angle_site_symmetry_3
_geom_angle_publ_flag
C18 O3 C17 118.9(2) . . ?
N2 N1 C7 119.7(2) . . ?
N2 N1 H1 115(2) . . ?
C7 N1 H1 125(2) . . ?
C8 N2 N1 116.1(2) . . ?
C9 N3 C15 110.2(2) . . ?
C9 N3 C16 123.0(2) . . ?
C15 N3 C16 126.8(2) . . ?
C2 C1 C6 120.6(3) . . ?
C2 C1 Br1 119.3(2) . . ?
C6 C1 Br1 120.1(2) . . ?
C3 C2 C1 119.3(3) . . ?
C3 C2 H2 120.3 . . ?
C1 C2 H2 120.3 . . ?
C2 C3 C4 121.4(3) . . ?
C2 C3 H3 119.3 . . ?
C4 C3 H3 119.3 . . ?
C3 C4 C5 118.4(3) . . ?
C3 C4 C7 117.1(3) . . ?
C5 C4 C7 124.5(3) . . ?
C6 C5 C4 120.8(3) . . ?
C6 C5 H5 119.6 . . ?
C4 C5 H5 119.6 . . ?
C5 C6 C1 119.5(3) . . ?
C5 C6 H6 120.3 . . ?
C1 C6 H6 120.3 . . ?
O1 C7 N1 122.3(3) . . ?
O1 C7 C4 122.5(3) . . ?
N1 C7 C4 115.2(3) . . ?
N2 C8 C10 126.5(3) . . ?
N2 C8 C9 127.3(3) . . ?
C10 C8 C9 106.3(2) . . ?
O2 C9 N3 126.3(3) . . ?
O2 C9 C8 127.0(3) . . ?
N3 C9 C8 106.6(2) . . ?
C11 C10 C15 120.5(3) . . ?
C11 C10 C8 132.5(3) . . ?
C15 C10 C8 107.0(2) . . ?
C12 C11 C10 118.1(3) . . ?
C12 C11 H11 121.0 . . ?
C10 C11 H11 121.0 . . ?
C13 C12 C11 121.0(3) . . ?
C13 C12 H12 119.5 . . ?
C11 C12 H12 119.5 . . ?
C12 C13 C14 121.7(3) . . ?
C12 C13 H13 119.1 . . ?
C14 C13 H13 119.1 . . ?
C15 C14 C13 117.0(3) . . ?
C15 C14 H14 121.5 . . ?
C13 C14 H14 121.5 . . ?
C14 C15 C10 121.6(3) . . ?
C14 C15 N3 128.4(3) . . ?
C10 C15 N3 110.0(2) . . ?
N3 C16 C17 113.2(2) . . ?
N3 C16 H16A 108.9 . . ?
C17 C16 H16A 108.9 . . ?
N3 C16 H16B 108.9 . . ?
C17 C16 H16B 108.9 . . ?
H16A C16 H16B 107.7 . . ?
O3 C17 C16 107.0(3) . . ?
O3 C17 H17A 110.3 . . ?
C16 C17 H17A 110.3 . . ?
O3 C17 H17B 110.3 . . ?
C16 C17 H17B 110.3 . . ?
H17A C17 H17B 108.6 . . ?
O3 C18 C19 115.4(3) . . ?
O3 C18 C23 125.0(3) . . ?
C19 C18 C23 119.6(3) . . ?
C20 C19 C18 120.9(3) . . ?
C20 C19 H19 119.5 . . ?
C18 C19 H19 119.5 . . ?
C21 C20 C19 118.4(3) . . ?
C21 C20 H20 120.8 . . ?
C19 C20 H20 120.8 . . ?
C22 C21 F2 119.1(3) . . ?
C22 C21 C20 122.4(3) . . ?
F2 C21 C20 118.5(3) . . ?
C21 C22 C23 118.8(3) . . ?
C21 C22 H22 120.6 . . ?
C23 C22 H22 120.6 . . ?
C18 C23 C22 119.9(3) . . ?
C18 C23 H23 120.0 . . ?
C22 C23 H23 120.0 . . ?

loop_
_geom_bond_atom_site_label_1
_geom_bond_atom_site_label_2
_geom_bond_distance
_geom_bond_site_symmetry_2
_geom_bond_publ_flag
Br1 C1 1.883(3) . ?
F2 C21 1.364(3) . ?
O1 C7 1.213(4) . ?
O2 C9 1.227(3) . ?
O3 C18 1.366(3) . ?
O3 C17 1.427(4) . ?
N1 N2 1.363(3) . ?
N1 C7 1.365(4) . ?
N1 H1 0.825(18) . ?
N2 C8 1.292(4) . ?
N3 C9 1.359(4) . ?
N3 C15 1.413(3) . ?
N3 C16 1.456(4) . ?
C1 C2 1.380(4) . ?
C1 C6 1.383(4) . ?
C2 C3 1.375(4) . ?
C2 H2 0.9300 . ?
C3 C4 1.385(4) . ?
C3 H3 0.9300 . ?
C4 C5 1.392(4) . ?
C4 C7 1.492(4) . ?
C5 C6 1.379(4) . ?
C5 H5 0.9300 . ?
C6 H6 0.9300 . ?
C8 C10 1.446(4) . ?
C8 C9 1.499(4) . ?
C10 C11 1.381(4) . ?
C10 C15 1.388(4) . ?
C11 C12 1.376(4) . ?
C11 H11 0.9300 . ?
C12 C13 1.376(5) . ?
C12 H12 0.9300 . ?
C13 C14 1.384(4) . ?
C13 H13 0.9300 . ?
C14 C15 1.378(4) . ?
C14 H14 0.9300 . ?
C16 C17 1.497(4) . ?
C16 H16A 0.9700 . ?
C16 H16B 0.9700 . ?
C17 H17A 0.9700 . ?
C17 H17B 0.9700 . ?
C18 C19 1.380(4) . ?
C18 C23 1.382(4) . ?
C19 C20 1.371(4) . ?
C19 H19 0.9300 . ?
C20 C21 1.370(4) . ?
C20 H20 0.9300 . ?
C21 C22 1.364(4) . ?
C22 C23 1.385(4) . ?
C22 H22 0.9300 . ?
C23 H23 0.9300 . ?

loop_
_geom_torsion_atom_site_label_1
_geom_torsion_atom_site_label_2
_geom_torsion_atom_site_label_3
_geom_torsion_atom_site_label_4
_geom_torsion
_geom_torsion_site_symmetry_1
_geom_torsion_site_symmetry_2
_geom_torsion_site_symmetry_3
_geom_torsion_site_symmetry_4
_geom_torsion_publ_flag
C7 N1 N2 C8 179.5(3) . . . . ?
C6 C1 C2 C3 -1.9(4) . . . . ?
Br1 C1 C2 C3 176.1(2) . . . . ?
C1 C2 C3 C4 -0.4(5) . . . . ?
C2 C3 C4 C5 2.3(4) . . . . ?
C2 C3 C4 C7 -176.2(3) . . . . ?
C3 C4 C5 C6 -2.2(4) . . . . ?
C7 C4 C5 C6 176.3(3) . . . . ?
C4 C5 C6 C1 0.0(5) . . . . ?
C2 C1 C6 C5 2.0(5) . . . . ?
Br1 C1 C6 C5 -175.9(2) . . . . ?
N2 N1 C7 O1 -3.3(5) . . . . ?
N2 N1 C7 C4 178.8(2) . . . . ?
C3 C4 C7 O1 2.8(4) . . . . ?
C5 C4 C7 O1 -175.7(3) . . . . ?
C3 C4 C7 N1 -179.3(3) . . . . ?
C5 C4 C7 N1 2.3(4) . . . . ?
N1 N2 C8 C10 178.2(3) . . . . ?
N1 N2 C8 C9 -1.2(4) . . . . ?
C15 N3 C9 O2 178.4(3) . . . . ?
C16 N3 C9 O2 -2.2(5) . . . . ?
C15 N3 C9 C8 -1.0(3) . . . . ?
C16 N3 C9 C8 178.5(2) . . . . ?
N2 C8 C9 O2 0.7(5) . . . . ?
C10 C8 C9 O2 -178.8(3) . . . . ?
N2 C8 C9 N3 -179.9(3) . . . . ?
C10 C8 C9 N3 0.6(3) . . . . ?
N2 C8 C10 C11 -0.4(5) . . . . ?
C9 C8 C10 C11 179.1(3) . . . . ?
N2 C8 C10 C15 -179.5(3) . . . . ?
C9 C8 C10 C15 0.0(3) . . . . ?
C15 C10 C11 C12 0.6(4) . . . . ?
C8 C10 C11 C12 -178.3(3) . . . . ?
C10 C11 C12 C13 0.8(5) . . . . ?
C11 C12 C13 C14 -1.3(5) . . . . ?
C12 C13 C14 C15 0.3(5) . . . . ?
C13 C14 C15 C10 1.2(4) . . . . ?
C13 C14 C15 N3 179.0(3) . . . . ?
C11 C10 C15 C14 -1.7(4) . . . . ?
C8 C10 C15 C14 177.5(3) . . . . ?
C11 C10 C15 N3 -179.8(3) . . . . ?
C8 C10 C15 N3 -0.6(3) . . . . ?
C9 N3 C15 C14 -176.9(3) . . . . ?
C16 N3 C15 C14 3.7(5) . . . . ?
C9 N3 C15 C10 1.1(3) . . . . ?
C16 N3 C15 C10 -178.3(3) . . . . ?
C9 N3 C16 C17 -95.8(3) . . . . ?
C15 N3 C16 C17 83.5(4) . . . . ?
C18 O3 C17 C16 -177.4(2) . . . . ?
N3 C16 C17 O3 -68.9(3) . . . . ?
C17 O3 C18 C19 175.2(3) . . . . ?
C17 O3 C18 C23 -6.4(4) . . . . ?
O3 C18 C19 C20 177.9(3) . . . . ?
C23 C18 C19 C20 -0.6(5) . . . . ?
C18 C19 C20 C21 -0.2(5) . . . . ?
C19 C20 C21 C22 1.2(5) . . . . ?
C19 C20 C21 F2 -178.7(3) . . . . ?
F2 C21 C22 C23 178.5(3) . . . . ?
C20 C21 C22 C23 -1.4(5) . . . . ?
O3 C18 C23 C22 -178.0(3) . . . . ?
C19 C18 C23 C22 0.4(4) . . . . ?
C21 C22 C23 C18 0.6(4) . . . . ?
